data_1502520
loop_
_publ_author_name
'Magauer, Thomas'
'Myers, Andrew G.'

_publ_section_title
;
 Short and efficient synthetic route to methyl \a-trioxacarcinoside B and
 anomerically activated derivatives.
;
_journal_issue 20
_journal_name_full 'Organic letters'
_journal_page_first 5584
_journal_page_last 5587
_journal_paper_doi 10.1021/ol202315m
_journal_volume 13
_journal_year 2011
_chemical_absolute_configuration ad
_chemical_formula_sum 'C9 H14 O4'
_chemical_formula_weight 186.20
_chemical_name_systematic
;
 ? 
;
_space_group_IT_number 4
_symmetry_cell_setting monoclinic
_symmetry_space_group_name_Hall 'P 2yb'
_symmetry_space_group_name_H-M 'P 1 21 1'
_atom_sites_solution_hydrogens geom
_atom_sites_solution_primary direct
_atom_sites_solution_secondary difmap
_audit_creation_method SHELXL-97
_cell_angle_alpha 90.00
_cell_angle_beta 101.0490(10)
_cell_angle_gamma 90.00
_cell_formula_units_Z 4
_cell_length_a 8.0667(2)
_cell_length_b 8.2677(2)
_cell_length_c 14.2711(3)
_cell_measurement_reflns_used 15720
_cell_measurement_temperature 296(2)
_cell_measurement_theta_max 66.0
_cell_measurement_theta_min 3.15
_cell_volume 934.14(4)
_computing_cell_refinement 'SAINT 7.46A (Bruker-AXS, 2009)'
_computing_data_collection 'APEX2 v2009.3.0 (Bruker-AXS, 2009)'
_computing_data_reduction 'SAINT 7.46A (Bruker-AXS, 2009)'
_computing_molecular_graphics 'Bruker SHELXTL'
_computing_publication_material 'Bruker SHELXTL'
_computing_structure_refinement 'SHELXL-97 (Sheldrick, 2008)'
_computing_structure_solution 'SHELXS-97 (Sheldrick, 2008)'
_diffrn_ambient_temperature 296(2)
_diffrn_measured_fraction_theta_full 0.962
_diffrn_measured_fraction_theta_max 0.962
_diffrn_measurement_device_type 'CCD area detector'
_diffrn_measurement_method 'phi and omega scans'
_diffrn_radiation_monochromator graphite
_diffrn_radiation_source 'fine-focus sealed tube'
_diffrn_radiation_type CuK\a
_diffrn_radiation_wavelength 1.54178
_diffrn_reflns_av_R_equivalents 0.0297
_diffrn_reflns_av_sigmaI/netI 0.0195
_diffrn_reflns_limit_h_max 8
_diffrn_reflns_limit_h_min -8
_diffrn_reflns_limit_k_max 9
_diffrn_reflns_limit_k_min -9
_diffrn_reflns_limit_l_max 16
_diffrn_reflns_limit_l_min -16
_diffrn_reflns_number 17040
_diffrn_reflns_theta_full 65.93
_diffrn_reflns_theta_max 65.93
_diffrn_reflns_theta_min 3.16
_exptl_absorpt_coefficient_mu 0.871
_exptl_absorpt_correction_T_max 0.8451
_exptl_absorpt_correction_T_min 0.8052
_exptl_absorpt_correction_type multi-scan
_exptl_absorpt_process_details sadabs
_exptl_crystal_colour colorless
_exptl_crystal_density_diffrn 1.324
_exptl_crystal_density_method 'not measured'
_exptl_crystal_description block
_exptl_crystal_F_000 400
_exptl_crystal_size_max 0.26
_exptl_crystal_size_mid 0.24
_exptl_crystal_size_min 0.20
_refine_diff_density_max 0.150
_refine_diff_density_min -0.245
_refine_diff_density_rms 0.053
_refine_ls_abs_structure_details 'Flack H D (1983), Acta Cryst. A39, 876-881'
_refine_ls_abs_structure_Flack -0.07(10)
_refine_ls_extinction_method none
_refine_ls_goodness_of_fit_ref 1.086
_refine_ls_hydrogen_treatment constr
_refine_ls_matrix_type full
_refine_ls_number_parameters 241
_refine_ls_number_reflns 3086
_refine_ls_number_restraints 1
_refine_ls_restrained_S_all 1.086
_refine_ls_R_factor_all 0.0251
_refine_ls_R_factor_gt 0.0249
_refine_ls_shift/su_max 0.001
_refine_ls_shift/su_mean 0.000
_refine_ls_structure_factor_coef Fsqd
_refine_ls_weighting_details 'calc w=1/[\s^2^(Fo^2^)+(0.0401P)^2^+0.1157P] where P=(Fo^2^+2Fc^2^)/3'
_refine_ls_weighting_scheme calc
_refine_ls_wR_factor_gt 0.0638
_refine_ls_wR_factor_ref 0.0640
_reflns_number_gt 3060
_reflns_number_total 3086
_reflns_threshold_expression >2sigma(I)
_cod_data_source_file ol202315m_si_002.cif
_cod_data_source_block THMA0115
_cod_depositor_comments
;
The following automatic conversions were performed:

'_symmetry_cell_setting' value 'Monoclinic' changed to 'monoclinic'
according to /home/saulius/struct/CIF-dictionaries/cif_core.dic
dictionary named 'cif_core.dic' version 2.4.1 from 2010-06-29.

Automatic conversion script
Id: cif_fix_values 1715 2011-07-08 13:25:40Z adriana 

2019-02-22
Z value and formula fixed to values more according to usual
chemical conventions.                 miguel
;
_cod_original_formula_sum 'C18 H28 O8'
_cod_original_formula_weight 372.40
_cod_original_formula_units_Z 2
_cod_original_sg_symbol_H-M P21
_cod_database_code 1502520

loop_
_space_group_symop_id
_space_group_symop_operation_xyz
1 'x, y, z'
2 '-x, y+1/2, -z'

loop_
_atom_site_label
_atom_site_type_symbol
_atom_site_fract_x
_atom_site_fract_y
_atom_site_fract_z
_atom_site_U_iso_or_equiv
_atom_site_adp_type
_atom_site_occupancy
_atom_site_symmetry_multiplicity
_atom_site_calc_flag
_atom_site_refinement_flags
O5 O -1.11275(11) -1.09295(11) -0.20158(6) 0.0220(2) Uani 1 1 d .
O6 O -1.15416(12) -1.31557(11) -0.30518(6) 0.0233(2) Uani 1 1 d .
O7 O -1.44040(11) -1.04819(11) -0.15497(6) 0.0218(2) Uani 1 1 d .
O8 O -1.31364(13) -1.39916(13) -0.01519(7) 0.0293(2) Uani 1 1 d .
C11 C -1.18832(16) -1.15069(16) -0.29320(9) 0.0210(3) Uani 1 1 d .
H11 H -1.1426 -1.0887 -0.3410 0.025 Uiso 1 1 calc R
C12 C -1.37837(16) -1.13098(16) -0.31348(9) 0.0204(3) Uani 1 1 d .
H12A H -1.4061 -1.0203 -0.3330 0.025 Uiso 1 1 calc R
H12B H -1.4267 -1.2012 -0.3661 0.025 Uiso 1 1 calc R
C13 C -1.45684(16) -1.17039(15) -0.22821(9) 0.0190(3) Uani 1 1 d .
H13 H -1.5635 -1.2306 -0.2411 0.023 Uiso 1 1 calc R
C14 C -1.34645(16) -1.19707(15) -0.13369(8) 0.0181(2) Uani 1 1 d .
C15 C -1.15762(16) -1.18219(16) -0.12362(8) 0.0204(3) Uani 1 1 d .
H15 H -1.1085 -1.2908 -0.1223 0.024 Uiso 1 1 calc R
C16 C -0.9787(2) -1.3482(2) -0.29869(11) 0.0338(3) Uani 1 1 d .
H16A H -0.9325 -1.2737 -0.3384 0.051 Uiso 1 1 calc R
H16C H -0.9645 -1.4568 -0.3196 0.051 Uiso 1 1 calc R
H16B H -0.9212 -1.3362 -0.2337 0.051 Uiso 1 1 calc R
C17 C -1.40996(17) -1.30404(15) -0.06238(9) 0.0203(3) Uani 1 1 d .
C18 C -1.59024(18) -1.28741(18) -0.05214(9) 0.0255(3) Uani 1 1 d .
H18A H -1.6119 -1.1774 -0.0365 0.038 Uiso 1 1 calc R
H18C H -1.6116 -1.3576 -0.0022 0.038 Uiso 1 1 calc R
H18B H -1.6629 -1.3165 -0.1111 0.038 Uiso 1 1 calc R
C19 C -1.07645(19) -1.09242(19) -0.03361(10) 0.0288(3) Uani 1 1 d .
H19A H -0.9568 -1.0851 -0.0308 0.043 Uiso 1 1 calc R
H19C H -1.0978 -1.1498 0.0213 0.043 Uiso 1 1 calc R
H19B H -1.1234 -0.9856 -0.0345 0.043 Uiso 1 1 calc R
O1 O -0.81039(11) -0.68928(11) -0.39890(6) 0.0212(2) Uani 1 1 d .
O2 O -0.77031(11) -0.96650(11) -0.36992(6) 0.0222(2) Uani 1 1 d .
O3 O -0.58871(11) -0.55975(11) -0.22808(6) 0.02072(19) Uani 1 1 d .
O4 O -0.28584(12) -0.72678(12) -0.35460(6) 0.0269(2) Uani 1 1 d .
C1 C -0.84815(16) -0.82464(16) -0.34540(9) 0.0220(3) Uani 1 1 d .
H1 H -0.9707 -0.8410 -0.3580 0.026 Uiso 1 1 calc R
C2 C -0.78789(17) -0.79781(17) -0.23902(9) 0.0238(3) Uani 1 1 d .
H2A H -0.8637 -0.7231 -0.2160 0.029 Uiso 1 1 calc R
H2B H -0.7915 -0.8996 -0.2057 0.029 Uiso 1 1 calc R
C3 C -0.61116(17) -0.73135(16) -0.21666(9) 0.0196(3) Uani 1 1 d .
H3 H -0.5346 -0.7825 -0.1633 0.024 Uiso 1 1 calc R
C4 C -0.53199(16) -0.66858(14) -0.29475(8) 0.0174(2) Uani 1 1 d .
C5 C -0.63421(16) -0.66243(15) -0.39570(9) 0.0185(3) Uani 1 1 d .
H5 H -0.5918 -0.7451 -0.4343 0.022 Uiso 1 1 calc R
C6 C -0.83013(18) -1.01473(18) -0.46706(10) 0.0279(3) Uani 1 1 d .
H6A H -0.8082 -0.9301 -0.5091 0.042 Uiso 1 1 calc R
H6C H -0.9494 -1.0349 -0.4770 0.042 Uiso 1 1 calc R
H6B H -0.7728 -1.1115 -0.4801 0.042 Uiso 1 1 calc R
C7 C -0.34393(16) -0.68620(15) -0.28546(9) 0.0197(3) Uani 1 1 d .
C8 C -0.23280(17) -0.65993(17) -0.18948(9) 0.0245(3) Uani 1 1 d .
H8B H -0.2991 -0.6175 -0.1460 0.037 Uiso 1 1 calc R
H8A H -0.1450 -0.5845 -0.1956 0.037 Uiso 1 1 calc R
H8C H -0.1833 -0.7610 -0.1655 0.037 Uiso 1 1 calc R
C9 C -0.61973(17) -0.49819(16) -0.44037(9) 0.0236(3) Uani 1 1 d .
H9A H -0.6567 -0.4161 -0.4015 0.035 Uiso 1 1 calc R
H9C H -0.6891 -0.4957 -0.5030 0.035 Uiso 1 1 calc R
H9B H -0.5042 -0.4787 -0.4449 0.035 Uiso 1 1 calc R

loop_
_atom_site_aniso_label
_atom_site_aniso_U_11
_atom_site_aniso_U_22
_atom_site_aniso_U_33
_atom_site_aniso_U_23
_atom_site_aniso_U_13
_atom_site_aniso_U_12
O5 0.0226(5) 0.0228(5) 0.0206(4) -0.0002(3) 0.0043(3) -0.0052(3)
O6 0.0244(5) 0.0220(5) 0.0241(4) -0.0017(4) 0.0065(3) 0.0033(4)
O7 0.0243(5) 0.0183(4) 0.0229(4) -0.0005(4) 0.0046(3) 0.0054(4)
O8 0.0308(5) 0.0293(5) 0.0283(5) 0.0090(4) 0.0070(4) 0.0054(4)
C11 0.0247(7) 0.0204(6) 0.0189(6) 0.0003(5) 0.0064(5) -0.0012(5)
C12 0.0233(7) 0.0182(6) 0.0190(6) 0.0015(5) 0.0018(5) -0.0003(5)
C13 0.0181(6) 0.0183(6) 0.0203(6) -0.0001(5) 0.0029(4) 0.0011(5)
C14 0.0196(7) 0.0150(6) 0.0198(6) -0.0023(5) 0.0038(5) 0.0021(5)
C15 0.0206(7) 0.0213(6) 0.0193(6) 0.0014(5) 0.0039(5) -0.0004(5)
C16 0.0299(8) 0.0393(9) 0.0345(8) 0.0000(6) 0.0117(6) 0.0113(6)
C17 0.0244(7) 0.0184(6) 0.0184(6) -0.0032(5) 0.0046(5) -0.0010(5)
C18 0.0260(8) 0.0293(7) 0.0227(6) -0.0015(5) 0.0085(5) -0.0015(6)
C19 0.0247(8) 0.0375(8) 0.0230(7) -0.0046(6) 0.0014(5) -0.0048(6)
O1 0.0160(5) 0.0212(5) 0.0260(4) 0.0032(4) 0.0027(3) 0.0012(3)
O2 0.0229(5) 0.0206(4) 0.0224(4) -0.0013(4) 0.0025(3) 0.0000(3)
O3 0.0244(5) 0.0180(4) 0.0207(4) -0.0026(4) 0.0070(3) 0.0034(4)
O4 0.0217(5) 0.0326(5) 0.0282(5) -0.0029(4) 0.0089(4) 0.0023(4)
C1 0.0177(7) 0.0219(6) 0.0268(7) 0.0025(6) 0.0049(5) -0.0006(5)
C2 0.0246(7) 0.0234(7) 0.0260(7) 0.0010(5) 0.0115(5) 0.0015(5)
C3 0.0227(7) 0.0177(6) 0.0188(6) -0.0008(5) 0.0051(5) 0.0052(5)
C4 0.0199(7) 0.0137(5) 0.0188(6) -0.0023(5) 0.0040(5) 0.0019(5)
C5 0.0168(6) 0.0194(6) 0.0196(6) -0.0008(5) 0.0042(4) 0.0010(5)
C6 0.0304(8) 0.0286(7) 0.0233(7) -0.0047(5) 0.0019(5) -0.0074(6)
C7 0.0203(7) 0.0148(6) 0.0245(6) 0.0008(5) 0.0052(5) -0.0001(5)
C8 0.0210(7) 0.0244(7) 0.0269(7) -0.0004(5) 0.0013(5) -0.0007(5)
C9 0.0258(7) 0.0229(7) 0.0224(6) 0.0027(5) 0.0052(5) -0.0003(5)

loop_
_atom_type_symbol
_atom_type_description
_atom_type_scat_dispersion_real
_atom_type_scat_dispersion_imag
_atom_type_scat_source
C C 0.0181 0.0091 'International Tables Vol C Tables 4.2.6.8 and 6.1.1.4'
H H 0.0000 0.0000 'International Tables Vol C Tables 4.2.6.8 and 6.1.1.4'
O O 0.0492 0.0322 'International Tables Vol C Tables 4.2.6.8 and 6.1.1.4'

loop_
_geom_angle_atom_site_label_1
_geom_angle_atom_site_label_2
_geom_angle_atom_site_label_3
_geom_angle
C11 O5 C15 114.46(9)
C11 O6 C16 112.98(11)
C13 O7 C14 61.81(8)
O5 C11 H11 108.3
O5 C11 C12 112.43(10)
O6 C11 O5 112.28(10)
O6 C11 H11 108.3
O6 C11 C12 107.20(10)
C12 C11 H11 108.3
C11 C12 H12A 109.0
C11 C12 H12B 109.0
H12A C12 H12B 107.8
C13 C12 C11 112.84(10)
C13 C12 H12A 109.0
C13 C12 H12B 109.0
O7 C13 C12 116.00(11)
O7 C13 H13 116.5
O7 C13 C14 59.27(7)
C12 C13 H13 116.5
C14 C13 C12 119.55(11)
C14 C13 H13 116.5
O7 C14 C13 58.91(8)
O7 C14 C15 115.45(10)
O7 C14 C17 114.08(10)
C13 C14 C15 119.60(10)
C13 C14 C17 118.55(11)
C15 C14 C17 116.79(10)
O5 C15 C14 111.58(10)
O5 C15 H15 108.9
O5 C15 C19 105.79(10)
C14 C15 H15 108.9
C14 C15 C19 112.61(11)
C19 C15 H15 108.9
O6 C16 H16A 109.5
O6 C16 H16C 109.5
O6 C16 H16B 109.5
H16A C16 H16C 109.5
H16A C16 H16B 109.5
H16C C16 H16B 109.5
O8 C17 C14 119.30(12)
O8 C17 C18 122.42(12)
C18 C17 C14 118.29(11)
C17 C18 H18A 109.5
C17 C18 H18C 109.5
C17 C18 H18B 109.5
H18A C18 H18C 109.5
H18A C18 H18B 109.5
H18C C18 H18B 109.5
C15 C19 H19A 109.5
C15 C19 H19C 109.5
C15 C19 H19B 109.5
H19A C19 H19C 109.5
H19A C19 H19B 109.5
H19C C19 H19B 109.5
C1 O1 C5 114.79(9)
C1 O2 C6 112.89(10)
C3 O3 C4 61.65(8)
O1 C1 H1 108.8
O1 C1 C2 111.20(10)
O2 C1 O1 111.81(10)
O2 C1 H1 108.8
O2 C1 C2 107.33(10)
C2 C1 H1 108.8
C1 C2 H2A 109.2
C1 C2 H2B 109.2
H2A C2 H2B 107.9
C3 C2 C1 111.98(10)
C3 C2 H2A 109.2
C3 C2 H2B 109.2
O3 C3 C2 118.00(11)
O3 C3 H3 116.0
O3 C3 C4 59.26(8)
C2 C3 H3 116.0
C4 C3 C2 119.77(10)
C4 C3 H3 116.0
O3 C4 C3 59.09(7)
O3 C4 C5 114.89(10)
O3 C4 C7 116.31(10)
C3 C4 C5 119.48(10)
C3 C4 C7 118.23(10)
C7 C4 C5 116.24(10)
O1 C5 C4 112.38(10)
O1 C5 H5 109.0
O1 C5 C9 106.39(10)
C4 C5 H5 109.0
C9 C5 C4 110.98(10)
C9 C5 H5 109.0
O2 C6 H6A 109.5
O2 C6 H6C 109.5
O2 C6 H6B 109.5
H6A C6 H6C 109.5
H6A C6 H6B 109.5
H6C C6 H6B 109.5
O4 C7 C4 119.57(11)
O4 C7 C8 121.57(12)
C8 C7 C4 118.81(11)
C7 C8 H8B 109.5
C7 C8 H8A 109.5
C7 C8 H8C 109.5
H8B C8 H8A 109.5
H8B C8 H8C 109.5
H8A C8 H8C 109.5
C5 C9 H9A 109.5
C5 C9 H9C 109.5
C5 C9 H9B 109.5
H9A C9 H9C 109.5
H9A C9 H9B 109.5
H9C C9 H9B 109.5

loop_
_geom_bond_atom_site_label_1
_geom_bond_atom_site_label_2
_geom_bond_distance
O5 C11 1.4155(15)
O5 C15 1.4379(15)
O6 C11 1.4077(16)
O6 C16 1.4260(18)
O7 C13 1.4414(16)
O7 C14 1.4469(15)
O8 C17 1.2146(17)
C11 H11 0.9800
C11 C12 1.5134(18)
C12 H12A 0.9700
C12 H12B 0.9700
C12 C13 1.5109(17)
C13 H13 0.9800
C13 C14 1.4836(17)
C14 C15 1.5074(18)
C14 C17 1.5100(17)
C15 H15 0.9800
C15 C19 1.5190(18)
C16 H16A 0.9600
C16 H16C 0.9600
C16 H16B 0.9600
C17 C18 1.4955(19)
C18 H18A 0.9600
C18 H18C 0.9600
C18 H18B 0.9600
C19 H19A 0.9600
C19 H19C 0.9600
C19 H19B 0.9600
O1 C1 1.4202(16)
O1 C5 1.4305(16)
O2 C1 1.4059(16)
O2 C6 1.4343(16)
O3 C3 1.4434(16)
O3 C4 1.4460(14)
O4 C7 1.2177(16)
C1 H1 0.9800
C1 C2 1.5190(18)
C2 H2A 0.9700
C2 H2B 0.9700
C2 C3 1.5039(19)
C3 H3 0.9800
C3 C4 1.4805(17)
C4 C5 1.5175(17)
C4 C7 1.5043(18)
C5 H5 0.9800
C5 C9 1.5141(17)
C6 H6A 0.9600
C6 H6C 0.9600
C6 H6B 0.9600
C7 C8 1.5022(18)
C8 H8B 0.9600
C8 H8A 0.9600
C8 H8C 0.9600
C9 H9A 0.9600
C9 H9C 0.9600
C9 H9B 0.9600

loop_
_geom_torsion_atom_site_label_1
_geom_torsion_atom_site_label_2
_geom_torsion_atom_site_label_3
_geom_torsion_atom_site_label_4
_geom_torsion
O5 C11 C12 C13 -40.63(14)
O6 C11 C12 C13 83.22(12)
O7 C13 C14 C15 -103.56(12)
O7 C13 C14 C17 102.38(12)
O7 C14 C15 O5 -48.40(13)
O7 C14 C15 C19 70.39(14)
O7 C14 C17 O8 -154.94(11)
O7 C14 C17 C18 24.58(15)
C11 O5 C15 C14 -52.42(13)
C11 O5 C15 C19 -175.19(10)
C11 C12 C13 O7 77.28(14)
C11 C12 C13 C14 9.42(16)
C12 C13 C14 O7 104.43(12)
C12 C13 C14 C15 0.87(17)
C12 C13 C14 C17 -153.19(11)
C13 O7 C14 C15 110.61(11)
C13 O7 C14 C17 -109.98(12)
C13 C14 C15 O5 18.82(15)
C13 C14 C15 C19 137.60(12)
C13 C14 C17 O8 138.68(12)
C13 C14 C17 C18 -41.79(16)
C14 O7 C13 C12 -110.40(12)
C15 O5 C11 O6 -55.61(13)
C15 O5 C11 C12 65.37(13)
C15 C14 C17 O8 -16.10(17)
C15 C14 C17 C18 163.42(11)
C16 O6 C11 O5 -62.72(12)
C16 O6 C11 C12 173.34(10)
C17 C14 C15 O5 173.32(10)
C17 C14 C15 C19 -67.89(14)
O1 C1 C2 C3 -45.92(15)
O2 C1 C2 C3 76.66(13)
O3 C3 C4 C5 -103.01(12)
O3 C3 C4 C7 105.36(11)
O3 C4 C5 O1 -55.05(14)
O3 C4 C5 C9 63.94(14)
O3 C4 C7 O4 -154.76(12)
O3 C4 C7 C8 27.83(16)
C1 O1 C5 C4 -47.89(14)
C1 O1 C5 C9 -169.54(10)
C1 C2 C3 O3 81.43(13)
C1 C2 C3 C4 12.70(17)
C2 C3 C4 O3 106.81(13)
C2 C3 C4 C5 3.80(17)
C2 C3 C4 C7 -147.83(12)
C3 O3 C4 C5 110.76(12)
C3 O3 C4 C7 -108.60(11)
C3 C4 C5 O1 12.10(16)
C3 C4 C5 C9 131.10(12)
C3 C4 C7 O4 137.88(13)
C3 C4 C7 C8 -39.53(16)
C4 O3 C3 C2 -109.75(12)
C5 O1 C1 O2 -53.04(14)
C5 O1 C1 C2 66.92(13)
C5 C4 C7 O4 -14.66(17)
C5 C4 C7 C8 167.93(11)
C6 O2 C1 O1 -63.78(13)
C6 O2 C1 C2 174.01(10)
C7 C4 C5 O1 164.28(10)
C7 C4 C5 C9 -76.73(13)
